data_4083230
loop_
_publ_author_name
'Zhong, Wei'
'Yang, Qiwu'
'Shang, Yi'
'Liu, Guifeng'
'Zhao, Haitao'
'Li, Yizhi'
'Yan, Hong'

_publ_section_title
;
 Synthesis and Reactivity of the Imido-Bridged Metallothiocarboranes
 CpCo(S2C2B10H10)(NSO2R)
;
_journal_issue 18
_journal_name_full Organometallics
_journal_page_first 6658
_journal_paper_doi 10.1021/om300735d
_journal_volume 31
_journal_year 2012
_chemical_formula_sum 'C24 H30 B10 Co N O4 S3'
_chemical_formula_weight 659.70
_chemical_name_systematic
; 
 ? 
;
_space_group_IT_number 14
_symmetry_cell_setting monoclinic
_symmetry_space_group_name_Hall '-P 2ybc'
_symmetry_space_group_name_H-M 'P 1 21/c 1'
_atom_sites_solution_hydrogens geom
_atom_sites_solution_primary direct
_atom_sites_solution_secondary difmap
_audit_creation_method SHELXL-97
_cell_angle_alpha 90.00
_cell_angle_beta 126.299(10)
_cell_angle_gamma 90.00
_cell_formula_units_Z 4
_cell_length_a 13.960(3)
_cell_length_b 14.946(3)
_cell_length_c 18.549(3)
_cell_measurement_temperature 293(2)
_cell_volume 3119.1(11)
_computing_structure_refinement 'SHELXL-97 (Sheldrick, 1997)'
_computing_structure_solution 'SHELXS-97 (Sheldrick, 1990)'
_diffrn_ambient_temperature 293(2)
_diffrn_measured_fraction_theta_full 0.989
_diffrn_measured_fraction_theta_max 0.989
_diffrn_radiation_monochromator graphite
_diffrn_radiation_source 'fine-focus sealed tube'
_diffrn_radiation_type MoK\a
_diffrn_radiation_wavelength 0.71073
_diffrn_reflns_av_R_equivalents 0.0430
_diffrn_reflns_av_sigmaI/netI 0.0540
_diffrn_reflns_limit_h_max 15
_diffrn_reflns_limit_h_min -17
_diffrn_reflns_limit_k_max 18
_diffrn_reflns_limit_k_min -16
_diffrn_reflns_limit_l_max 22
_diffrn_reflns_limit_l_min -22
_diffrn_reflns_number 15886
_diffrn_reflns_theta_full 26.00
_diffrn_reflns_theta_max 26.00
_diffrn_reflns_theta_min 1.93
_exptl_absorpt_coefficient_mu 0.784
_exptl_absorpt_correction_T_max 0.896
_exptl_absorpt_correction_T_min 0.848
_exptl_absorpt_correction_type multi-scan
_exptl_crystal_density_diffrn 1.405
_exptl_crystal_density_method 'not measured'
_exptl_crystal_F_000 1352
_exptl_crystal_size_max 0.21
_exptl_crystal_size_mid 0.18
_exptl_crystal_size_min 0.14
_refine_diff_density_max 0.777
_refine_diff_density_min -0.371
_refine_diff_density_rms 0.072
_refine_ls_extinction_method none
_refine_ls_goodness_of_fit_ref 1.001
_refine_ls_hydrogen_treatment constr
_refine_ls_matrix_type full
_refine_ls_number_parameters 390
_refine_ls_number_reflns 6066
_refine_ls_number_restraints 10
_refine_ls_restrained_S_all 1.001
_refine_ls_R_factor_all 0.0654
_refine_ls_R_factor_gt 0.0480
_refine_ls_shift/su_max 0.011
_refine_ls_shift/su_mean 0.000
_refine_ls_structure_factor_coef Fsqd
_refine_ls_weighting_details 'calc w=1/[\s^2^(Fo^2^)+(0.0882P)^2^+0.0000P] where P=(Fo^2^+2Fc^2^)/3'
_refine_ls_weighting_scheme calc
_refine_ls_wR_factor_gt 0.1318
_refine_ls_wR_factor_ref 0.1430
_reflns_number_gt 4603
_reflns_number_total 6066
_reflns_threshold_expression >2sigma(I)
_cod_data_source_file 9a.cif
_cod_data_source_block 9a
_cod_depositor_comments
;
The following automatic conversions were performed:

'_symmetry_cell_setting' value 'Monoclinic' changed to 'monoclinic'
according to
/usr/data/users/saulius/automatic-downloads/retrospective/ACS/lib/dictionaries/cif_core.dic
dictionary named 'cif_core.dic' version 2.4.2 from 2011-04-26.

Automatic conversion script
Id: cif_fix_values 2281 2013-09-26 08:29:07Z andrius 
;
_cod_original_cell_volume 3119.1(10)
_cod_original_sg_symbol_H-M P21/c
_cod_database_code 4083230

loop_
_symmetry_equiv_pos_as_xyz
'x, y, z'
'-x, y+1/2, -z+1/2'
'-x, -y, -z'
'x, -y-1/2, z-1/2'

loop_
_atom_site_label
_atom_site_type_symbol
_atom_site_fract_x
_atom_site_fract_y
_atom_site_fract_z
_atom_site_U_iso_or_equiv
_atom_site_adp_type
_atom_site_occupancy
_atom_site_symmetry_multiplicity
_atom_site_calc_flag
_atom_site_refinement_flags
O1 O 0.9621(2) 0.12831(19) 0.48763(14) 0.0690(7) Uani 1 1 d .
Co1 Co 0.92688(3) 0.15904(3) 0.20618(2) 0.03702(14) Uani 1 1 d .
S2 S 0.99832(6) 0.14174(5) 0.34411(5) 0.03686(19) Uani 1 1 d .
S1 S 1.07888(7) 0.24227(6) 0.23158(5) 0.0505(2) Uani 1 1 d .
O2 O 0.7962(2) 0.23786(17) 0.41425(18) 0.0698(7) Uani 1 1 d .
O3 O 0.8583(2) 0.40383(15) 0.15385(15) 0.0589(6) Uani 1 1 d .
O4 O 0.70775(19) 0.31118(14) 0.06469(14) 0.0493(5) Uani 1 1 d .
N1 N 0.9190(2) 0.21734(16) 0.35866(15) 0.0389(6) Uani 1 1 d .
C1 C 1.1854(3) 0.2355(2) 0.3491(2) 0.0420(7) Uani 1 1 d .
C2 C 1.1446(2) 0.1910(2) 0.40938(19) 0.0391(6) Uani 1 1 d .
C3 C 0.9234(4) 0.0233(3) 0.1811(3) 0.0891(12) Uani 1 1 d U
H3A H 0.9759 -0.0226 0.2247 0.107 Uiso 1 1 calc R
C4 C 0.9429(4) 0.0727(3) 0.1269(3) 0.0921(12) Uani 1 1 d U
H4A H 1.0106 0.0675 0.1240 0.111 Uiso 1 1 calc R
C5 C 0.8425(4) 0.1293(3) 0.0743(2) 0.0750(10) Uani 1 1 d U
H5A H 0.8280 0.1708 0.0279 0.090 Uiso 1 1 calc R
C6 C 0.7682(3) 0.1126(3) 0.0962(2) 0.0666(8) Uani 1 1 d U
H6A H 0.6910 0.1415 0.0689 0.080 Uiso 1 1 calc R
C7 C 0.8156(4) 0.0503(3) 0.1609(3) 0.0753(10) Uani 1 1 d U
H7A H 0.7783 0.0266 0.1881 0.090 Uiso 1 1 calc R
C8 C 0.8497(2) 0.26369(18) 0.21233(18) 0.0355(6) Uani 1 1 d .
C23 C 0.8080(3) 0.33480(19) 0.14301(19) 0.0379(6) Uani 1 1 d .
C24 C 0.6613(3) 0.3750(3) -0.0068(2) 0.0644(10) Uani 1 1 d .
H24A H 0.7242 0.3953 -0.0098 0.097 Uiso 1 1 calc R
H24B H 0.6284 0.4251 0.0040 0.097 Uiso 1 1 calc R
H24C H 0.6004 0.3473 -0.0625 0.097 Uiso 1 1 calc R
C9 C 0.8512(2) 0.27944(19) 0.28394(18) 0.0371(6) Uani 1 1 d .
C10 C 0.8030(3) 0.3604(2) 0.2980(2) 0.0399(7) Uani 1 1 d .
C11 C 0.6925(3) 0.3918(3) 0.2294(2) 0.0595(9) Uani 1 1 d .
H11A H 0.6461 0.3587 0.1769 0.071 Uiso 1 1 calc R
C12 C 0.6497(4) 0.4712(3) 0.2373(3) 0.0814(13) Uani 1 1 d .
H12A H 0.5754 0.4921 0.1900 0.098 Uiso 1 1 calc R
C13 C 0.7175(4) 0.5202(3) 0.3160(3) 0.0741(12) Uani 1 1 d .
H13 H 0.6898 0.5746 0.3212 0.089 Uiso 1 1 calc R
C14 C 0.8253(3) 0.4879(2) 0.3857(3) 0.0599(9) Uani 1 1 d .
H14 H 0.8697 0.5196 0.4392 0.072 Uiso 1 1 calc R
C15 C 0.8685(3) 0.4088(2) 0.3774(2) 0.0476(8) Uani 1 1 d .
H15 H 0.9421 0.3876 0.4253 0.057 Uiso 1 1 calc R
S3 S 0.86297(8) 0.16905(6) 0.40927(6) 0.0490(2) Uani 1 1 d .
C16 C 0.7644(3) 0.0864(2) 0.3361(2) 0.0447(7) Uani 1 1 d .
C17 C 0.6499(3) 0.1100(3) 0.2653(3) 0.0639(10) Uani 1 1 d .
H17 H 0.6260 0.1696 0.2551 0.077 Uiso 1 1 calc R
C18 C 0.5723(3) 0.0437(3) 0.2106(3) 0.0729(11) Uani 1 1 d .
H18 H 0.4954 0.0595 0.1630 0.088 Uiso 1 1 calc R
C19 C 0.6042(3) -0.0455(3) 0.2236(2) 0.0627(10) Uani 1 1 d .
C22 C 0.5138(4) -0.1159(4) 0.1628(3) 0.0977(16) Uani 1 1 d .
H22A H 0.5431 -0.1740 0.1890 0.147 Uiso 1 1 calc R
H22B H 0.5003 -0.1139 0.1057 0.147 Uiso 1 1 calc R
H22C H 0.4405 -0.1045 0.1550 0.147 Uiso 1 1 calc R
C20 C 0.7185(3) -0.0670(2) 0.2926(2) 0.0575(9) Uani 1 1 d .
H20 H 0.7424 -0.1265 0.3016 0.069 Uiso 1 1 calc R
C21 C 0.7994(3) -0.0023(2) 0.3493(2) 0.0509(8) Uani 1 1 d .
H21 H 0.8767 -0.0183 0.3959 0.061 Uiso 1 1 calc R
B3 B 1.1594(3) 0.3046(2) 0.4117(3) 0.0469(8) Uani 1 1 d .
H3 H 1.0864 0.3534 0.3826 0.056 Uiso 1 1 calc R
B4 B 1.2836(3) 0.3191(3) 0.4093(3) 0.0540(10) Uani 1 1 d .
H4 H 1.2922 0.3789 0.3790 0.065 Uiso 1 1 calc R
B5 B 1.3316(3) 0.2124(3) 0.4002(3) 0.0528(9) Uani 1 1 d .
H5 H 1.3712 0.2028 0.3641 0.063 Uiso 1 1 calc R
B6 B 1.2382(3) 0.1307(2) 0.3974(3) 0.0459(8) Uani 1 1 d .
H6 H 1.2145 0.0683 0.3587 0.055 Uiso 1 1 calc R
B7 B 1.2572(3) 0.1341(3) 0.5009(3) 0.0534(9) Uani 1 1 d .
H7 H 1.2472 0.0738 0.5299 0.064 Uiso 1 1 calc R
B8 B 1.2082(3) 0.2412(3) 0.5102(3) 0.0544(10) Uani 1 1 d .
H8 H 1.1668 0.2492 0.5451 0.065 Uiso 1 1 calc R
B9 B 1.3010(4) 0.3232(3) 0.5121(3) 0.0643(12) Uani 1 1 d .
H9 H 1.3212 0.3860 0.5496 0.077 Uiso 1 1 calc R
B10 B 1.4080(4) 0.2678(3) 0.5052(3) 0.0658(12) Uani 1 1 d .
H10 H 1.4983 0.2946 0.5383 0.079 Uiso 1 1 calc R
B11 B 1.3795(3) 0.1501(3) 0.4975(3) 0.0589(11) Uani 1 1 d .
H11 H 1.4508 0.1000 0.5254 0.071 Uiso 1 1 calc R
B12 B 1.3622(4) 0.2198(3) 0.5672(3) 0.0674(12) Uani 1 1 d .
H12 H 1.4230 0.2154 0.6406 0.081 Uiso 1 1 calc R

loop_
_atom_site_aniso_label
_atom_site_aniso_U_11
_atom_site_aniso_U_22
_atom_site_aniso_U_33
_atom_site_aniso_U_23
_atom_site_aniso_U_13
_atom_site_aniso_U_12
O1 0.0723(17) 0.0863(19) 0.0325(13) 0.0087(12) 0.0222(12) -0.0162(14)
Co1 0.0477(3) 0.0324(2) 0.0315(2) -0.00027(15) 0.0238(2) 0.00223(16)
S2 0.0410(4) 0.0350(4) 0.0323(4) 0.0014(3) 0.0205(3) -0.0030(3)
S1 0.0531(5) 0.0569(5) 0.0471(5) 0.0129(4) 0.0327(4) 0.0023(4)
O2 0.104(2) 0.0631(17) 0.0890(19) -0.0121(14) 0.0828(18) -0.0108(14)
O3 0.0635(15) 0.0373(13) 0.0607(15) 0.0053(11) 0.0284(13) -0.0055(11)
O4 0.0516(13) 0.0440(13) 0.0355(12) 0.0049(9) 0.0165(10) 0.0015(10)
N1 0.0446(14) 0.0441(15) 0.0338(13) -0.0003(10) 0.0263(12) -0.0018(10)
C1 0.0453(17) 0.0356(16) 0.0501(18) 0.0024(13) 0.0310(15) 0.0003(12)
C2 0.0399(15) 0.0426(17) 0.0345(16) -0.0003(12) 0.0218(14) -0.0013(12)
C3 0.115(3) 0.037(2) 0.047(2) -0.0137(13) 0.011(2) 0.0208(19)
C4 0.091(2) 0.099(3) 0.100(3) -0.062(2) 0.064(2) -0.0123(19)
C5 0.131(3) 0.055(2) 0.040(2) -0.0120(13) 0.050(2) -0.0180(18)
C6 0.0601(18) 0.057(2) 0.051(2) -0.0214(13) 0.0157(16) -0.0004(14)
C7 0.118(3) 0.055(2) 0.058(2) -0.0233(13) 0.055(2) -0.0393(17)
C8 0.0398(15) 0.0340(15) 0.0324(15) -0.0036(11) 0.0212(13) -0.0029(11)
C23 0.0400(16) 0.0365(17) 0.0376(17) -0.0008(12) 0.0231(14) 0.0022(12)
C24 0.072(2) 0.067(2) 0.042(2) 0.0167(17) 0.0274(19) 0.0173(19)
C9 0.0364(15) 0.0365(16) 0.0338(15) -0.0016(12) 0.0183(13) -0.0040(11)
C10 0.0432(16) 0.0432(17) 0.0379(16) -0.0054(13) 0.0266(14) -0.0032(12)
C11 0.051(2) 0.078(3) 0.045(2) -0.0104(18) 0.0260(17) 0.0075(17)
C12 0.081(3) 0.099(3) 0.065(3) 0.005(2) 0.044(2) 0.042(2)
C13 0.099(3) 0.058(2) 0.094(3) -0.009(2) 0.073(3) 0.014(2)
C14 0.075(2) 0.055(2) 0.068(2) -0.0222(18) 0.052(2) -0.0144(18)
C15 0.0501(18) 0.051(2) 0.0469(19) -0.0105(15) 0.0318(16) -0.0080(14)
S3 0.0599(5) 0.0567(5) 0.0407(5) -0.0016(4) 0.0355(4) -0.0097(4)
C16 0.0452(17) 0.055(2) 0.0413(17) 0.0045(14) 0.0294(15) -0.0043(14)
C17 0.047(2) 0.062(2) 0.071(2) 0.0090(19) 0.0288(19) 0.0070(16)
C18 0.0395(19) 0.086(3) 0.069(3) 0.000(2) 0.0185(18) 0.0008(19)
C19 0.054(2) 0.077(3) 0.063(2) -0.010(2) 0.038(2) -0.0149(18)
C22 0.079(3) 0.109(4) 0.107(4) -0.047(3) 0.056(3) -0.038(3)
C20 0.072(2) 0.048(2) 0.061(2) 0.0014(17) 0.044(2) -0.0045(17)
C21 0.0517(19) 0.056(2) 0.0429(18) 0.0131(15) 0.0265(16) 0.0045(15)
B3 0.0455(19) 0.0383(19) 0.061(2) -0.0097(17) 0.0335(19) -0.0063(15)
B4 0.049(2) 0.038(2) 0.085(3) -0.0076(19) 0.045(2) -0.0052(16)
B5 0.045(2) 0.050(2) 0.065(3) 0.0005(19) 0.033(2) 0.0019(16)
B6 0.0448(19) 0.0383(19) 0.053(2) 0.0061(16) 0.0277(18) 0.0063(15)
B7 0.045(2) 0.063(3) 0.041(2) 0.0094(18) 0.0189(18) 0.0046(17)
B8 0.050(2) 0.066(3) 0.040(2) -0.0144(18) 0.0226(18) -0.0110(18)
B9 0.053(2) 0.064(3) 0.074(3) -0.027(2) 0.037(2) -0.0177(19)
B10 0.043(2) 0.067(3) 0.076(3) -0.014(2) 0.029(2) -0.0105(19)
B11 0.041(2) 0.063(3) 0.057(3) 0.006(2) 0.021(2) 0.0074(17)
B12 0.046(2) 0.088(4) 0.050(3) -0.011(2) 0.018(2) -0.011(2)

loop_
_atom_type_symbol
_atom_type_description
_atom_type_scat_dispersion_real
_atom_type_scat_dispersion_imag
_atom_type_scat_source
C C 0.0033 0.0016 'International Tables Vol C Tables 4.2.6.8 and 6.1.1.4'
B B 0.0013 0.0007 'International Tables Vol C Tables 4.2.6.8 and 6.1.1.4'
Co Co 0.3494 0.9721 'International Tables Vol C Tables 4.2.6.8 and 6.1.1.4'
H H 0.0000 0.0000 'International Tables Vol C Tables 4.2.6.8 and 6.1.1.4'
N N 0.0061 0.0033 'International Tables Vol C Tables 4.2.6.8 and 6.1.1.4'
O O 0.0106 0.0060 'International Tables Vol C Tables 4.2.6.8 and 6.1.1.4'
S S 0.1246 0.1234 'International Tables Vol C Tables 4.2.6.8 and 6.1.1.4'

loop_
_geom_angle_atom_site_label_1
_geom_angle_atom_site_label_2
_geom_angle_atom_site_label_3
_geom_angle
C8 Co1 C5 107.45(16)
C8 Co1 C6 91.23(13)
C5 Co1 C6 38.30(17)
C8 Co1 C7 110.49(16)
C5 Co1 C7 64.96(16)
C6 Co1 C7 38.24(16)
C8 Co1 C4 147.47(17)
C5 Co1 C4 40.42(18)
C6 Co1 C4 65.67(17)
C7 Co1 C4 65.75(19)
C8 Co1 C3 149.41(18)
C5 Co1 C3 66.28(17)
C6 Co1 C3 65.01(16)
C7 Co1 C3 39.01(17)
C4 Co1 C3 39.48(19)
C8 Co1 S2 84.79(8)
C5 Co1 S2 159.49(12)
C6 Co1 S2 127.82(13)
C7 Co1 S2 95.60(11)
C4 Co1 S2 127.24(16)
C3 Co1 S2 94.71(13)
C8 Co1 S1 91.69(8)
C5 Co1 S1 100.07(13)
C6 Co1 S1 136.32(13)
C7 Co1 S1 155.85(13)
C4 Co1 S1 90.47(14)
C3 Co1 S1 118.71(16)
S2 Co1 S1 95.84(3)
N1 S2 C2 101.89(13)
N1 S2 Co1 102.80(8)
C2 S2 Co1 107.12(10)
C1 S1 Co1 103.05(10)
C23 O4 C24 115.9(3)
C9 N1 S3 122.99(18)
C9 N1 S2 112.74(18)
S3 N1 S2 111.06(14)
C2 C1 B4 108.5(2)
C2 C1 B5 108.7(2)
B4 C1 B5 63.0(2)
C2 C1 B6 60.21(18)
B4 C1 B6 113.2(3)
B5 C1 B6 61.8(2)
C2 C1 B3 60.12(19)
B4 C1 B3 62.04(19)
B5 C1 B3 113.8(3)
B6 C1 B3 112.6(2)
C2 C1 S1 118.54(19)
B4 C1 S1 122.0(2)
B5 C1 S1 123.6(2)
B6 C1 S1 118.5(2)
B3 C1 S1 115.5(2)
C1 C2 B8 113.5(2)
C1 C2 B6 62.01(18)
B8 C2 B6 115.8(2)
C1 C2 B7 112.8(2)
B8 C2 B7 63.4(2)
B6 C2 B7 62.7(2)
C1 C2 B3 62.28(19)
B8 C2 B3 63.7(2)
B6 C2 B3 115.9(2)
B7 C2 B3 116.3(3)
C1 C2 S2 114.47(19)
B8 C2 S2 124.5(2)
B6 C2 S2 110.3(2)
B7 C2 S2 118.3(2)
B3 C2 S2 119.7(2)
C7 C3 C4 107.2(4)
C7 C3 Co1 69.6(2)
C4 C3 Co1 69.9(2)
C7 C3 H3A 126.4
C4 C3 H3A 126.4
Co1 C3 H3A 126.4
C3 C4 C5 105.9(4)
C3 C4 Co1 70.6(2)
C5 C4 Co1 68.7(2)
C3 C4 H4A 127.0
C5 C4 H4A 127.0
Co1 C4 H4A 127.0
C6 C5 C4 107.9(4)
C6 C5 Co1 71.3(2)
C4 C5 Co1 70.8(2)
C6 C5 H5A 126.0
C4 C5 H5A 126.0
Co1 C5 H5A 126.0
C5 C6 C7 109.8(4)
C5 C6 Co1 70.4(2)
C7 C6 Co1 71.0(2)
C5 C6 H6A 125.1
C7 C6 H6A 125.1
Co1 C6 H6A 125.1
C6 C7 C3 109.0(4)
C6 C7 Co1 70.7(2)
C3 C7 Co1 71.4(2)
C6 C7 H7A 125.5
C3 C7 H7A 125.5
Co1 C7 H7A 125.5
C9 C8 C23 119.9(3)
C9 C8 Co1 121.2(2)
C23 C8 Co1 118.03(19)
O3 C23 O4 122.9(3)
O3 C23 C8 125.3(3)
O4 C23 C8 111.8(2)
O4 C24 H24A 109.5
O4 C24 H24B 109.5
H24A C24 H24B 109.5
O4 C24 H24C 109.5
H24A C24 H24C 109.5
H24B C24 H24C 109.5
C8 C9 N1 116.9(3)
C8 C9 C10 125.3(3)
N1 C9 C10 117.4(2)
C11 C10 C15 118.4(3)
C11 C10 C9 119.6(3)
C15 C10 C9 121.9(3)
C12 C11 C10 121.1(3)
C12 C11 H11A 119.5
C10 C11 H11A 119.5
C11 C12 C13 119.9(4)
C11 C12 H12A 120.1
C13 C12 H12A 120.1
C14 C13 C12 119.6(4)
C14 C13 H13 120.2
C12 C13 H13 120.2
C13 C14 C15 120.5(3)
C13 C14 H14 119.8
C15 C14 H14 119.8
C14 C15 C10 120.5(3)
C14 C15 H15 119.7
C10 C15 H15 119.7
O1 S3 O2 121.37(17)
O1 S3 N1 105.05(14)
O2 S3 N1 105.18(13)
O1 S3 C16 109.54(16)
O2 S3 C16 108.39(16)
N1 S3 C16 106.23(12)
C21 C16 C17 120.0(3)
C21 C16 S3 120.5(2)
C17 C16 S3 119.5(3)
C18 C17 C16 118.7(4)
C18 C17 H17 120.7
C16 C17 H17 120.7
C17 C18 C19 122.5(4)
C17 C18 H18 118.8
C19 C18 H18 118.8
C20 C19 C18 117.8(3)
C20 C19 C22 122.1(4)
C18 C19 C22 120.1(4)
C19 C22 H22A 109.5
C19 C22 H22B 109.5
H22A C22 H22B 109.5
C19 C22 H22C 109.5
H22A C22 H22C 109.5
H22B C22 H22C 109.5
C19 C20 C21 121.6(3)
C19 C20 H20 119.2
C21 C20 H20 119.2
C20 C21 C16 119.5(3)
C20 C21 H21 120.3
C16 C21 H21 120.3
C2 B3 C1 57.60(17)
C2 B3 B9 103.1(3)
C1 B3 B9 104.6(3)
C2 B3 B4 103.1(2)
C1 B3 B4 57.63(19)
B9 B3 B4 60.3(2)
C2 B3 B8 57.9(2)
C1 B3 B8 105.1(3)
B9 B3 B8 59.7(2)
B4 B3 B8 107.6(3)
C2 B3 H3 125.7
C1 B3 H3 124.2
B9 B3 H3 123.3
B4 B3 H3 122.8
B8 B3 H3 122.2
C1 B4 B10 105.9(3)
C1 B4 B3 60.33(19)
B10 B4 B3 108.4(3)
C1 B4 B9 106.0(3)
B10 B4 B9 60.3(3)
B3 B4 B9 59.4(2)
C1 B4 B5 58.63(19)
B10 B4 B5 60.3(2)
B3 B4 B5 108.8(3)
B9 B4 B5 108.4(3)
C1 B4 H4 123.6
B10 B4 H4 121.9
B3 B4 H4 121.0
B9 B4 H4 122.2
B5 B4 H4 121.3
C1 B5 B6 60.09(19)
C1 B5 B11 106.1(3)
B6 B5 B11 59.5(2)
C1 B5 B4 58.3(2)
B6 B5 B4 108.1(3)
B11 B5 B4 108.0(3)
C1 B5 B10 105.0(3)
B6 B5 B10 107.9(3)
B11 B5 B10 60.6(3)
B4 B5 B10 59.5(2)
C1 B5 H5 123.9
B6 B5 H5 121.3
B11 B5 H5 121.9
B4 B5 H5 121.9
B10 B5 H5 122.5
C2 B6 C1 57.78(18)
C2 B6 B11 104.0(3)
C1 B6 B11 105.3(3)
C2 B6 B5 103.9(3)
C1 B6 B5 58.11(19)
B11 B6 B5 60.5(2)
C2 B6 B7 58.7(2)
C1 B6 B7 106.1(3)
B11 B6 B7 59.8(2)
B5 B6 B7 108.3(3)
C2 B6 H6 125.1
C1 B6 H6 123.8
B11 B6 H6 123.0
B5 B6 H6 122.5
B7 B6 H6 121.6
C2 B7 B11 103.8(3)
C2 B7 B6 58.63(19)
B11 B7 B6 59.5(2)
C2 B7 B12 103.0(3)
B11 B7 B12 60.5(2)
B6 B7 B12 107.6(3)
C2 B7 B8 58.0(2)
B11 B7 B8 108.4(3)
B6 B7 B8 108.0(3)
B12 B7 B8 59.7(2)
C2 B7 H7 125.9
B11 B7 H7 122.3
B6 B7 H7 121.5
B12 B7 H7 122.9
B8 B7 H7 121.4
C2 B8 B9 103.2(3)
C2 B8 B12 103.7(3)
B9 B8 B12 59.9(3)
C2 B8 B7 58.6(2)
B9 B8 B7 107.8(3)
B12 B8 B7 59.9(2)
C2 B8 B3 58.5(2)
B9 B8 B3 59.1(2)
B12 B8 B3 107.3(3)
B7 B8 B3 108.1(3)
C2 B8 H8 125.6
B9 B8 H8 123.1
B12 B8 H8 122.8
B7 B8 H8 121.2
B3 B8 H8 121.8
B3 B9 B12 109.2(3)
B3 B9 B8 61.2(2)
B12 B9 B8 60.2(2)
B3 B9 B4 60.2(2)
B12 B9 B4 107.6(3)
B8 B9 B4 108.7(3)
B3 B9 B10 108.4(3)
B12 B9 B10 59.7(3)
B8 B9 B10 108.2(3)
B4 B9 B10 59.5(2)
B3 B9 H9 120.7
B12 B9 H9 121.7
B8 B9 H9 121.0
B4 B9 H9 121.9
B10 B9 H9 122.0
B4 B10 B12 108.3(3)
B4 B10 B9 60.2(3)
B12 B10 B9 59.9(3)
B4 B10 B5 60.2(2)
B12 B10 B5 108.1(3)
B9 B10 B5 108.2(3)
B4 B10 B11 107.9(3)
B12 B10 B11 60.2(3)
B9 B10 B11 107.9(3)
B5 B10 B11 59.6(2)
B4 B10 H10 121.5
B12 B10 H10 121.5
B9 B10 H10 121.7
B5 B10 H10 121.7
B11 B10 H10 121.9
B6 B11 B7 60.7(2)
B6 B11 B5 60.0(2)
B7 B11 B5 108.6(3)
B6 B11 B12 108.3(3)
B7 B11 B12 60.3(2)
B5 B11 B12 107.5(3)
B6 B11 B10 107.7(3)
B7 B11 B10 107.7(3)
B5 B11 B10 59.8(2)
B12 B11 B10 59.1(3)
B6 B11 H11 121.4
B7 B11 H11 121.2
B5 B11 H11 121.7
B12 B11 H11 122.0
B10 B11 H11 122.3
B10 B12 B9 60.4(3)
B10 B12 B8 108.5(3)
B9 B12 B8 59.9(2)
B10 B12 B7 108.1(3)
B9 B12 B7 108.2(3)
B8 B12 B7 60.4(2)
B10 B12 B11 60.6(3)
B9 B12 B11 108.5(3)
B8 B12 B11 108.0(3)
B7 B12 B11 59.2(2)
B10 B12 H12 121.2
B9 B12 H12 121.5
B8 B12 H12 121.6
B7 B12 H12 121.9
B11 B12 H12 121.7

loop_
_geom_bond_atom_site_label_1
_geom_bond_atom_site_label_2
_geom_bond_distance
O1 S3 1.420(3)
Co1 C8 1.940(3)
Co1 C5 2.038(3)
Co1 C6 2.049(3)
Co1 C7 2.053(4)
Co1 C4 2.066(4)
Co1 C3 2.075(4)
Co1 S2 2.1416(9)
Co1 S1 2.2558(10)
S2 N1 1.712(2)
S2 C2 1.802(3)
S1 C1 1.771(3)
O2 S3 1.428(3)
O3 C23 1.197(3)
O4 C23 1.336(3)
O4 C24 1.440(4)
N1 C9 1.458(4)
N1 S3 1.698(2)
C1 C2 1.664(4)
C1 B4 1.696(5)
C1 B5 1.701(4)
C1 B6 1.737(4)
C1 B3 1.745(5)
C2 B8 1.697(5)
C2 B6 1.707(4)
C2 B7 1.707(5)
C2 B3 1.709(5)
C3 C7 1.378(6)
C3 C4 1.399(7)
C3 H3A 0.9800
C4 C5 1.418(6)
C4 H4A 0.9800
C5 C6 1.341(6)
C5 H5A 0.9800
C6 C7 1.344(5)
C6 H6A 0.9800
C7 H7A 0.9800
C8 C9 1.337(4)
C8 C23 1.495(4)
C24 H24A 0.9600
C24 H24B 0.9600
C24 H24C 0.9600
C9 C10 1.481(4)
C10 C11 1.376(4)
C10 C15 1.391(4)
C11 C12 1.376(5)
C11 H11A 0.9300
C12 C13 1.388(6)
C12 H12A 0.9300
C13 C14 1.365(5)
C13 H13 0.9300
C14 C15 1.377(5)
C14 H14 0.9300
C15 H15 0.9300
S3 C16 1.746(3)
C16 C21 1.385(4)
C16 C17 1.385(4)
C17 C18 1.373(5)
C17 H17 0.9300
C18 C19 1.382(6)
C18 H18 0.9300
C19 C20 1.368(5)
C19 C22 1.512(5)
C22 H22A 0.9600
C22 H22B 0.9600
C22 H22C 0.9600
C20 C21 1.381(5)
C20 H20 0.9300
C21 H21 0.9300
B3 B9 1.759(6)
B3 B4 1.773(5)
B3 B8 1.796(6)
B3 H3 1.1000
B4 B10 1.763(6)
B4 B9 1.775(7)
B4 B5 1.776(5)
B4 H4 1.1000
B5 B6 1.766(5)
B5 B11 1.774(6)
B5 B10 1.778(6)
B5 H5 1.1000
B6 B11 1.757(6)
B6 B7 1.777(5)
B6 H6 1.1000
B7 B11 1.762(6)
B7 B12 1.780(6)
B7 B8 1.788(6)
B7 H7 1.1000
B8 B9 1.769(6)
B8 B12 1.775(6)
B8 H8 1.1000
B9 B12 1.769(7)
B9 B10 1.777(6)
B9 H9 1.1000
B10 B12 1.765(7)
B10 B11 1.791(6)
B10 H10 1.1000
B11 B12 1.784(7)
B11 H11 1.1000
B12 H12 1.1000

loop_
_geom_torsion_atom_site_label_1
_geom_torsion_atom_site_label_2
_geom_torsion_atom_site_label_3
_geom_torsion_atom_site_label_4
_geom_torsion
C8 Co1 S2 N1 10.54(12)
C5 Co1 S2 N1 -117.5(4)
C6 Co1 S2 N1 -76.96(16)
C7 Co1 S2 N1 -99.59(17)
C4 Co1 S2 N1 -163.23(19)
C3 Co1 S2 N1 -138.75(18)
S1 Co1 S2 N1 101.72(9)
C8 Co1 S2 C2 -96.37(13)
C5 Co1 S2 C2 135.6(4)
C6 Co1 S2 C2 176.13(17)
C7 Co1 S2 C2 153.50(18)
C4 Co1 S2 C2 89.9(2)
C3 Co1 S2 C2 114.33(19)
S1 Co1 S2 C2 -5.20(11)
C8 Co1 S1 C1 93.40(13)
C5 Co1 S1 C1 -158.54(17)
C6 Co1 S1 C1 -173.05(18)
C7 Co1 S1 C1 -109.4(3)
C4 Co1 S1 C1 -119.06(19)
C3 Co1 S1 C1 -90.17(17)
S2 Co1 S1 C1 8.47(11)
C2 S2 N1 C9 98.8(2)
Co1 S2 N1 C9 -12.06(19)
C2 S2 N1 S3 -118.62(14)
Co1 S2 N1 S3 130.50(11)
Co1 S1 C1 C2 -10.4(2)
Co1 S1 C1 B4 -150.4(2)
Co1 S1 C1 B5 132.7(2)
Co1 S1 C1 B6 59.3(2)
Co1 S1 C1 B3 -78.7(2)
B4 C1 C2 B8 1.1(3)
B5 C1 C2 B8 68.1(3)
B6 C1 C2 B8 107.8(3)
B3 C1 C2 B8 -39.2(2)
S1 C1 C2 B8 -143.9(2)
B4 C1 C2 B6 -106.7(3)
B5 C1 C2 B6 -39.8(2)
B3 C1 C2 B6 -147.0(3)
S1 C1 C2 B6 108.3(3)
B4 C1 C2 B7 -68.5(3)
B5 C1 C2 B7 -1.6(3)
B6 C1 C2 B7 38.2(3)
B3 C1 C2 B7 -108.8(3)
S1 C1 C2 B7 146.5(2)
B4 C1 C2 B3 40.3(2)
B5 C1 C2 B3 107.2(3)
B6 C1 C2 B3 147.0(3)
S1 C1 C2 B3 -104.7(2)
B4 C1 C2 S2 152.3(2)
B5 C1 C2 S2 -140.7(2)
B6 C1 C2 S2 -100.9(2)
B3 C1 C2 S2 112.1(2)
S1 C1 C2 S2 7.4(3)
N1 S2 C2 C1 -107.5(2)
Co1 S2 C2 C1 0.1(2)
N1 S2 C2 B8 40.1(3)
Co1 S2 C2 B8 147.7(2)
N1 S2 C2 B6 -175.05(19)
Co1 S2 C2 B6 -67.5(2)
N1 S2 C2 B7 115.8(2)
Co1 S2 C2 B7 -136.7(2)
N1 S2 C2 B3 -36.7(2)
Co1 S2 C2 B3 70.9(2)
C8 Co1 C3 C7 5.3(4)
C5 Co1 C3 C7 -78.9(3)
C6 Co1 C3 C7 -36.7(2)
C4 Co1 C3 C7 -118.2(4)
S2 Co1 C3 C7 93.1(2)
S1 Co1 C3 C7 -167.6(2)
C8 Co1 C3 C4 123.5(4)
C5 Co1 C3 C4 39.2(3)
C6 Co1 C3 C4 81.4(3)
C7 Co1 C3 C4 118.2(4)
S2 Co1 C3 C4 -148.7(3)
S1 Co1 C3 C4 -49.4(3)
C7 C3 C4 C5 -0.1(4)
Co1 C3 C4 C5 -60.0(3)
C7 C3 C4 Co1 59.9(3)
C8 Co1 C4 C3 -127.9(3)
C5 Co1 C4 C3 -116.7(4)
C6 Co1 C4 C3 -79.6(3)
C7 Co1 C4 C3 -37.5(3)
S2 Co1 C4 C3 40.5(3)
S1 Co1 C4 C3 138.2(3)
C8 Co1 C4 C5 -11.2(5)
C6 Co1 C4 C5 37.1(3)
C7 Co1 C4 C5 79.2(3)
C3 Co1 C4 C5 116.7(4)
S2 Co1 C4 C5 157.2(2)
S1 Co1 C4 C5 -105.1(3)
C3 C4 C5 C6 -0.8(4)
Co1 C4 C5 C6 -62.0(3)
C3 C4 C5 Co1 61.2(3)
C8 Co1 C5 C6 -68.8(3)
C7 Co1 C5 C6 36.2(3)
C4 Co1 C5 C6 117.5(4)
C3 Co1 C5 C6 79.2(3)
S2 Co1 C5 C6 55.9(5)
S1 Co1 C5 C6 -163.8(2)
C8 Co1 C5 C4 173.7(3)
C6 Co1 C5 C4 -117.5(4)
C7 Co1 C5 C4 -81.3(3)
C3 Co1 C5 C4 -38.3(3)
S2 Co1 C5 C4 -61.6(6)
S1 Co1 C5 C4 78.7(3)
C4 C5 C6 C7 1.4(4)
Co1 C5 C6 C7 -60.3(3)
C4 C5 C6 Co1 61.7(3)
C8 Co1 C6 C5 117.2(3)
C7 Co1 C6 C5 -120.2(4)
C4 Co1 C6 C5 -39.1(3)
C3 Co1 C6 C5 -82.8(3)
S2 Co1 C6 C5 -158.5(2)
S1 Co1 C6 C5 23.5(3)
C8 Co1 C6 C7 -122.6(3)
C5 Co1 C6 C7 120.2(4)
C4 Co1 C6 C7 81.1(3)
C3 Co1 C6 C7 37.5(3)
S2 Co1 C6 C7 -38.2(3)
S1 Co1 C6 C7 143.7(2)
C5 C6 C7 C3 -1.5(4)
Co1 C6 C7 C3 -61.4(3)
C5 C6 C7 Co1 59.9(3)
C4 C3 C7 C6 1.0(4)
Co1 C3 C7 C6 61.0(3)
C4 C3 C7 Co1 -60.1(3)
C8 Co1 C7 C6 64.1(3)
C5 Co1 C7 C6 -36.2(3)
C4 Co1 C7 C6 -80.9(3)
C3 Co1 C7 C6 -118.8(4)
S2 Co1 C7 C6 150.6(2)
S1 Co1 C7 C6 -91.5(4)
C8 Co1 C7 C3 -177.1(2)
C5 Co1 C7 C3 82.6(3)
C6 Co1 C7 C3 118.8(4)
C4 Co1 C7 C3 37.9(3)
S2 Co1 C7 C3 -90.6(3)
S1 Co1 C7 C3 27.4(5)
C5 Co1 C8 C9 154.0(2)
C6 Co1 C8 C9 118.7(3)
C7 Co1 C8 C9 84.8(3)
C4 Co1 C8 C9 161.5(3)
C3 Co1 C8 C9 81.2(4)
S2 Co1 C8 C9 -9.2(2)
S1 Co1 C8 C9 -104.9(2)
C5 Co1 C8 C23 -37.1(3)
C6 Co1 C8 C23 -72.4(2)
C7 Co1 C8 C23 -106.2(2)
C4 Co1 C8 C23 -29.5(4)
C3 Co1 C8 C23 -109.8(3)
S2 Co1 C8 C23 159.7(2)
S1 Co1 C8 C23 64.0(2)
C24 O4 C23 O3 -1.2(4)
C24 O4 C23 C8 -179.2(3)
C9 C8 C23 O3 67.7(4)
Co1 C8 C23 O3 -101.4(3)
C9 C8 C23 O4 -114.4(3)
Co1 C8 C23 O4 76.5(3)
C23 C8 C9 N1 -165.4(2)
Co1 C8 C9 N1 3.4(3)
C23 C8 C9 C10 6.5(4)
Co1 C8 C9 C10 175.2(2)
S3 N1 C9 C8 -130.6(2)
S2 N1 C9 C8 6.9(3)
S3 N1 C9 C10 56.9(3)
S2 N1 C9 C10 -165.6(2)
C8 C9 C10 C11 46.0(4)
N1 C9 C10 C11 -142.2(3)
C8 C9 C10 C15 -130.7(3)
N1 C9 C10 C15 41.1(4)
C15 C10 C11 C12 2.9(5)
C9 C10 C11 C12 -173.9(3)
C10 C11 C12 C13 -1.1(6)
C11 C12 C13 C14 -1.5(7)
C12 C13 C14 C15 2.1(6)
C13 C14 C15 C10 -0.2(5)
C11 C10 C15 C14 -2.3(5)
C9 C10 C15 C14 174.5(3)
C9 N1 S3 O1 -169.1(2)
S2 N1 S3 O1 52.86(18)
C9 N1 S3 O2 -39.9(3)
S2 N1 S3 O2 -177.98(15)
C9 N1 S3 C16 74.9(2)
S2 N1 S3 C16 -63.19(18)
O1 S3 C16 C21 -13.7(3)
O2 S3 C16 C21 -148.1(2)
N1 S3 C16 C21 99.3(3)
O1 S3 C16 C17 165.2(3)
O2 S3 C16 C17 30.8(3)
N1 S3 C16 C17 -81.8(3)
C21 C16 C17 C18 1.4(5)
S3 C16 C17 C18 -177.5(3)
C16 C17 C18 C19 0.1(6)
C17 C18 C19 C20 -1.6(6)
C17 C18 C19 C22 178.1(4)
C18 C19 C20 C21 1.6(5)
C22 C19 C20 C21 -178.1(3)
C19 C20 C21 C16 -0.1(5)
C17 C16 C21 C20 -1.4(5)
S3 C16 C21 C20 177.5(2)
B8 C2 B3 C1 139.7(2)
B6 C2 B3 C1 32.3(2)
B7 C2 B3 C1 103.2(3)
S2 C2 B3 C1 -103.8(2)
C1 C2 B3 B9 -99.1(3)
B8 C2 B3 B9 40.6(2)
B6 C2 B3 B9 -66.8(3)
B7 C2 B3 B9 4.0(3)
S2 C2 B3 B9 157.0(2)
C1 C2 B3 B4 -37.0(2)
B8 C2 B3 B4 102.7(3)
B6 C2 B3 B4 -4.7(4)
B7 C2 B3 B4 66.1(3)
S2 C2 B3 B4 -140.8(2)
C1 C2 B3 B8 -139.7(2)
B6 C2 B3 B8 -107.4(3)
B7 C2 B3 B8 -36.6(3)
S2 C2 B3 B8 116.4(3)
B4 C1 B3 C2 -136.0(3)
B5 C1 B3 C2 -98.7(3)
B6 C1 B3 C2 -30.8(2)
S1 C1 B3 C2 109.6(2)
C2 C1 B3 B9 96.5(3)
B4 C1 B3 B9 -39.6(3)
B5 C1 B3 B9 -2.2(4)
B6 C1 B3 B9 65.7(3)
S1 C1 B3 B9 -153.9(2)
C2 C1 B3 B4 136.0(3)
B5 C1 B3 B4 37.3(3)
B6 C1 B3 B4 105.3(3)
S1 C1 B3 B4 -114.3(3)
C2 C1 B3 B8 34.5(2)
B4 C1 B3 B8 -101.5(3)
B5 C1 B3 B8 -64.2(3)
B6 C1 B3 B8 3.7(3)
S1 C1 B3 B8 144.2(2)
C2 C1 B4 B10 63.0(3)
B5 C1 B4 B10 -39.1(3)
B6 C1 B4 B10 -1.8(4)
B3 C1 B4 B10 102.4(3)
S1 C1 B4 B10 -153.5(2)
C2 C1 B4 B3 -39.4(2)
B5 C1 B4 B3 -141.5(3)
B6 C1 B4 B3 -104.2(3)
S1 C1 B4 B3 104.1(3)
C2 C1 B4 B9 0.0(3)
B5 C1 B4 B9 -102.1(3)
B6 C1 B4 B9 -64.7(3)
B3 C1 B4 B9 39.4(3)
S1 C1 B4 B9 143.5(3)
C2 C1 B4 B5 102.1(3)
B6 C1 B4 B5 37.3(3)
B3 C1 B4 B5 141.5(3)
S1 C1 B4 B5 -114.4(3)
C2 B3 B4 C1 37.0(2)
B9 B3 B4 C1 134.8(3)
B8 B3 B4 C1 97.0(3)
C2 B3 B4 B10 -61.2(3)
C1 B3 B4 B10 -98.2(3)
B9 B3 B4 B10 36.6(3)
B8 B3 B4 B10 -1.2(4)
C2 B3 B4 B9 -97.8(3)
C1 B3 B4 B9 -134.8(3)
B8 B3 B4 B9 -37.8(3)
C2 B3 B4 B5 2.8(4)
C1 B3 B4 B5 -34.2(3)
B9 B3 B4 B5 100.7(3)
B8 B3 B4 B5 62.9(4)
C2 C1 B5 B6 39.0(2)
B4 C1 B5 B6 140.8(3)
B3 C1 B5 B6 103.8(3)
S1 C1 B5 B6 -107.1(3)
C2 C1 B5 B11 -0.2(3)
B4 C1 B5 B11 101.6(3)
B6 C1 B5 B11 -39.2(3)
B3 C1 B5 B11 64.6(3)
S1 C1 B5 B11 -146.3(2)
C2 C1 B5 B4 -101.8(3)
B6 C1 B5 B4 -140.8(3)
B3 C1 B5 B4 -36.9(3)
S1 C1 B5 B4 112.1(3)
C2 C1 B5 B10 -63.3(3)
B4 C1 B5 B10 38.5(3)
B6 C1 B5 B10 -102.3(3)
B3 C1 B5 B10 1.5(4)
S1 C1 B5 B10 150.6(3)
B10 B4 B5 C1 135.7(3)
B3 B4 B5 C1 34.9(3)
B9 B4 B5 C1 97.9(3)
C1 B4 B5 B6 -35.2(3)
B10 B4 B5 B6 100.5(3)
B3 B4 B5 B6 -0.3(4)
B9 B4 B5 B6 62.7(3)
C1 B4 B5 B11 -98.1(3)
B10 B4 B5 B11 37.6(3)
B3 B4 B5 B11 -63.3(4)
B9 B4 B5 B11 -0.2(4)
C1 B4 B5 B10 -135.7(3)
B3 B4 B5 B10 -100.9(3)
B9 B4 B5 B10 -37.8(3)
B8 C2 B6 C1 -104.2(3)
B7 C2 B6 C1 -140.1(3)
B3 C2 B6 C1 -32.4(3)
S2 C2 B6 C1 107.7(2)
C1 C2 B6 B11 99.4(3)
B8 C2 B6 B11 -4.7(4)
B7 C2 B6 B11 -40.6(3)
B3 C2 B6 B11 67.0(3)
S2 C2 B6 B11 -152.9(2)
C1 C2 B6 B5 36.9(2)
B8 C2 B6 B5 -67.2(3)
B7 C2 B6 B5 -103.1(3)
B3 C2 B6 B5 4.5(3)
S2 C2 B6 B5 144.6(2)
C1 C2 B6 B7 140.1(3)
B8 C2 B6 B7 35.9(3)
B3 C2 B6 B7 107.7(3)
S2 C2 B6 B7 -112.2(2)
B4 C1 B6 C2 98.8(3)
B5 C1 B6 C2 136.6(3)
B3 C1 B6 C2 30.7(2)
S1 C1 B6 C2 -108.4(2)
C2 C1 B6 B11 -97.1(3)
B4 C1 B6 B11 1.6(3)
B5 C1 B6 B11 39.5(3)
B3 C1 B6 B11 -66.4(3)
S1 C1 B6 B11 154.5(2)
C2 C1 B6 B5 -136.6(3)
B4 C1 B6 B5 -37.8(3)
B3 C1 B6 B5 -105.8(3)
S1 C1 B6 B5 115.0(3)
C2 C1 B6 B7 -34.8(2)
B4 C1 B6 B7 64.0(3)
B5 C1 B6 B7 101.8(3)
B3 C1 B6 B7 -4.0(3)
S1 C1 B6 B7 -143.2(2)
C1 B5 B6 C2 -36.8(2)
B11 B5 B6 C2 98.4(3)
B4 B5 B6 C2 -2.3(4)
B10 B5 B6 C2 60.5(3)
B11 B5 B6 C1 135.2(3)
B4 B5 B6 C1 34.5(3)
B10 B5 B6 C1 97.3(3)
C1 B5 B6 B11 -135.2(3)
B4 B5 B6 B11 -100.7(3)
B10 B5 B6 B11 -37.9(3)
C1 B5 B6 B7 -97.9(3)
B11 B5 B6 B7 37.3(3)
B4 B5 B6 B7 -63.5(3)
B10 B5 B6 B7 -0.6(4)
C1 C2 B7 B11 2.6(4)
B8 C2 B7 B11 -103.3(3)
B6 C2 B7 B11 40.5(3)
B3 C2 B7 B11 -66.6(3)
S2 C2 B7 B11 140.0(2)
C1 C2 B7 B6 -37.9(2)
B8 C2 B7 B6 -143.8(3)
B3 C2 B7 B6 -107.1(3)
S2 C2 B7 B6 99.5(2)
C1 C2 B7 B12 64.9(3)
B8 C2 B7 B12 -40.9(3)
B6 C2 B7 B12 102.9(3)
B3 C2 B7 B12 -4.2(4)
S2 C2 B7 B12 -157.6(2)
C1 C2 B7 B8 105.9(3)
B6 C2 B7 B8 143.8(3)
B3 C2 B7 B8 36.7(3)
S2 C2 B7 B8 -116.7(3)
C1 B6 B7 C2 34.4(2)
B11 B6 B7 C2 133.0(3)
B5 B6 B7 C2 95.5(3)
C2 B6 B7 B11 -133.0(3)
C1 B6 B7 B11 -98.6(3)
B5 B6 B7 B11 -37.6(3)
C2 B6 B7 B12 -94.8(3)
C1 B6 B7 B12 -60.4(3)
B11 B6 B7 B12 38.2(3)
B5 B6 B7 B12 0.7(4)
C2 B6 B7 B8 -31.8(2)
C1 B6 B7 B8 2.6(3)
B11 B6 B7 B8 101.2(3)
B5 B6 B7 B8 63.6(3)
C1 C2 B8 B9 -1.7(3)
B6 C2 B8 B9 67.3(3)
B7 C2 B8 B9 102.9(3)
B3 C2 B8 B9 -40.3(3)
S2 C2 B8 B9 -149.6(3)
C1 C2 B8 B12 -63.5(3)
B6 C2 B8 B12 5.5(4)
B7 C2 B8 B12 41.2(3)
B3 C2 B8 B12 -102.1(3)
S2 C2 B8 B12 148.6(3)
C1 C2 B8 B7 -104.7(3)
B6 C2 B8 B7 -35.7(3)
B3 C2 B8 B7 -143.3(3)
S2 C2 B8 B7 107.4(3)
C1 C2 B8 B3 38.6(2)
B6 C2 B8 B3 107.6(3)
B7 C2 B8 B3 143.3(3)
S2 C2 B8 B3 -109.3(3)
B11 B7 B8 C2 95.1(3)
B6 B7 B8 C2 32.0(2)
B12 B7 B8 C2 132.3(3)
C2 B7 B8 B9 -94.9(3)
B11 B7 B8 B9 0.2(4)
B6 B7 B8 B9 -62.9(3)
B12 B7 B8 B9 37.4(3)
C2 B7 B8 B12 -132.3(3)
B11 B7 B8 B12 -37.2(3)
B6 B7 B8 B12 -100.3(3)
C2 B7 B8 B3 -32.4(2)
B11 B7 B8 B3 62.6(3)
B6 B7 B8 B3 -0.4(3)
B12 B7 B8 B3 99.9(3)
C1 B3 B8 C2 -34.4(2)
B9 B3 B8 C2 -132.8(3)
B4 B3 B8 C2 -94.7(3)
C2 B3 B8 B9 132.8(3)
C1 B3 B8 B9 98.3(3)
B4 B3 B8 B9 38.1(3)
C2 B3 B8 B12 95.7(3)
C1 B3 B8 B12 61.3(3)
B9 B3 B8 B12 -37.0(3)
B4 B3 B8 B12 1.1(4)
C2 B3 B8 B7 32.5(2)
C1 B3 B8 B7 -1.9(3)
B9 B3 B8 B7 -100.3(3)
B4 B3 B8 B7 -62.2(3)
C2 B3 B9 B12 -2.0(4)
C1 B3 B9 B12 -61.5(3)
B4 B3 B9 B12 -99.7(3)
B8 B3 B9 B12 37.7(3)
C2 B3 B9 B8 -39.7(2)
C1 B3 B9 B8 -99.2(3)
B4 B3 B9 B8 -137.4(3)
C2 B3 B9 B4 97.7(3)
C1 B3 B9 B4 38.2(2)
B8 B3 B9 B4 137.4(3)
C2 B3 B9 B10 61.4(4)
C1 B3 B9 B10 1.9(4)
B4 B3 B9 B10 -36.3(3)
B8 B3 B9 B10 101.1(3)
C2 B8 B9 B3 40.0(2)
B12 B8 B9 B3 138.3(3)
B7 B8 B9 B3 100.9(3)
C2 B8 B9 B12 -98.3(3)
B7 B8 B9 B12 -37.4(3)
B3 B8 B9 B12 -138.3(3)
C2 B8 B9 B4 1.7(4)
B12 B8 B9 B4 100.0(3)
B7 B8 B9 B4 62.6(4)
B3 B8 B9 B4 -38.3(3)
C2 B8 B9 B10 -61.4(4)
B12 B8 B9 B10 36.9(3)
B7 B8 B9 B10 -0.5(4)
B3 B8 B9 B10 -101.4(3)
C1 B4 B9 B3 -39.9(3)
B10 B4 B9 B3 -139.3(3)
B5 B4 B9 B3 -101.5(3)
C1 B4 B9 B12 62.6(3)
B10 B4 B9 B12 -36.8(3)
B3 B4 B9 B12 102.5(3)
B5 B4 B9 B12 1.0(4)
C1 B4 B9 B8 -1.1(4)
B10 B4 B9 B8 -100.5(3)
B3 B4 B9 B8 38.8(3)
B5 B4 B9 B8 -62.7(4)
C1 B4 B9 B10 99.4(3)
B3 B4 B9 B10 139.3(3)
B5 B4 B9 B10 37.8(3)
C1 B4 B10 B12 -62.6(4)
B3 B4 B10 B12 0.8(4)
B9 B4 B10 B12 37.1(3)
B5 B4 B10 B12 -100.9(3)
C1 B4 B10 B9 -99.7(3)
B3 B4 B10 B9 -36.3(3)
B5 B4 B10 B9 -137.9(3)
C1 B4 B10 B5 38.3(2)
B3 B4 B10 B5 101.7(3)
B9 B4 B10 B5 137.9(3)
C1 B4 B10 B11 1.1(4)
B3 B4 B10 B11 64.5(4)
B9 B4 B10 B11 100.8(3)
B5 B4 B10 B11 -37.1(3)
B3 B9 B10 B4 36.6(3)
B12 B9 B10 B4 138.6(3)
B8 B9 B10 B4 101.5(3)
B3 B9 B10 B12 -102.0(3)
B8 B9 B10 B12 -37.1(3)
B4 B9 B10 B12 -138.6(3)
B3 B9 B10 B5 -1.1(4)
B12 B9 B10 B5 100.9(3)
B8 B9 B10 B5 63.7(4)
B4 B9 B10 B5 -37.7(3)
B3 B9 B10 B11 -64.1(4)
B12 B9 B10 B11 37.8(3)
B8 B9 B10 B11 0.7(4)
B4 B9 B10 B11 -100.7(3)
C1 B5 B10 B4 -37.9(2)
B6 B5 B10 B4 -100.8(3)
B11 B5 B10 B4 -138.2(3)
C1 B5 B10 B12 63.2(4)
B6 B5 B10 B12 0.3(4)
B11 B5 B10 B12 -37.1(3)
B4 B5 B10 B12 101.1(3)
C1 B5 B10 B9 -0.2(4)
B6 B5 B10 B9 -63.1(4)
B11 B5 B10 B9 -100.5(3)
B4 B5 B10 B9 37.7(3)
C1 B5 B10 B11 100.3(3)
B6 B5 B10 B11 37.4(3)
B4 B5 B10 B11 138.2(3)
C2 B6 B11 B7 40.1(2)
C1 B6 B11 B7 100.0(3)
B5 B6 B11 B7 138.3(3)
C2 B6 B11 B5 -98.2(3)
C1 B6 B11 B5 -38.3(2)
B7 B6 B11 B5 -138.3(3)
C2 B6 B11 B12 1.8(4)
C1 B6 B11 B12 61.7(3)
B5 B6 B11 B12 100.0(3)
B7 B6 B11 B12 -38.3(3)
C2 B6 B11 B10 -60.7(3)
C1 B6 B11 B10 -0.8(4)
B5 B6 B11 B10 37.5(3)
B7 B6 B11 B10 -100.8(3)
C2 B7 B11 B6 -40.0(2)
B12 B7 B11 B6 -137.4(3)
B8 B7 B11 B6 -100.5(3)
C2 B7 B11 B5 -2.6(4)
B6 B7 B11 B5 37.4(3)
B12 B7 B11 B5 -99.9(3)
B8 B7 B11 B5 -63.0(4)
C2 B7 B11 B12 97.4(3)
B6 B7 B11 B12 137.4(3)
B8 B7 B11 B12 36.9(3)
C2 B7 B11 B10 60.8(4)
B6 B7 B11 B10 100.8(3)
B12 B7 B11 B10 -36.6(3)
B8 B7 B11 B10 0.3(4)
C1 B5 B11 B6 39.5(2)
B4 B5 B11 B6 100.7(3)
B10 B5 B11 B6 137.9(3)
C1 B5 B11 B7 1.7(4)
B6 B5 B11 B7 -37.7(3)
B4 B5 B11 B7 63.0(4)
B10 B5 B11 B7 100.1(3)
C1 B5 B11 B12 -62.0(3)
B6 B5 B11 B12 -101.4(3)
B4 B5 B11 B12 -0.7(4)
B10 B5 B11 B12 36.4(3)
C1 B5 B11 B10 -98.4(3)
B6 B5 B11 B10 -137.9(3)
B4 B5 B11 B10 -37.1(3)
B4 B10 B11 B6 -0.2(4)
B12 B10 B11 B6 101.1(3)
B9 B10 B11 B6 63.4(4)
B5 B10 B11 B6 -37.6(3)
B4 B10 B11 B7 -64.2(4)
B12 B10 B11 B7 37.1(3)
B9 B10 B11 B7 -0.6(4)
B5 B10 B11 B7 -101.6(3)
B4 B10 B11 B5 37.4(3)
B12 B10 B11 B5 138.7(3)
B9 B10 B11 B5 101.0(3)
B4 B10 B11 B12 -101.3(3)
B9 B10 B11 B12 -37.7(3)
B5 B10 B11 B12 -138.7(3)
B4 B10 B12 B9 -37.2(3)
B5 B10 B12 B9 -100.9(3)
B11 B10 B12 B9 -137.7(3)
B4 B10 B12 B8 -0.2(4)
B9 B10 B12 B8 37.1(3)
B5 B10 B12 B8 -63.9(4)
B11 B10 B12 B8 -100.7(3)
B4 B10 B12 B7 63.8(4)
B9 B10 B12 B7 101.0(3)
B5 B10 B12 B7 0.1(4)
B11 B10 B12 B7 -36.7(3)
B4 B10 B12 B11 100.5(3)
B9 B10 B12 B11 137.7(3)
B5 B10 B12 B11 36.8(3)
B3 B9 B12 B10 100.5(3)
B8 B9 B12 B10 138.7(3)
B4 B9 B12 B10 36.7(3)
B3 B9 B12 B8 -38.1(3)
B4 B9 B12 B8 -101.9(3)
B10 B9 B12 B8 -138.7(3)
B3 B9 B12 B7 -0.4(4)
B8 B9 B12 B7 37.7(3)
B4 B9 B12 B7 -64.2(4)
B10 B9 B12 B7 -100.9(3)
B3 B9 B12 B11 62.4(4)
B8 B9 B12 B11 100.5(3)
B4 B9 B12 B11 -1.4(4)
B10 B9 B12 B11 -38.2(3)
C2 B8 B12 B10 60.2(4)
B9 B8 B12 B10 -37.3(3)
B7 B8 B12 B10 100.8(3)
B3 B8 B12 B10 -0.6(4)
C2 B8 B12 B9 97.5(3)
B7 B8 B12 B9 138.0(3)
B3 B8 B12 B9 36.7(3)
C2 B8 B12 B7 -40.5(3)
B9 B8 B12 B7 -138.0(3)
B3 B8 B12 B7 -101.3(3)
C2 B8 B12 B11 -3.9(4)
B9 B8 B12 B11 -101.4(4)
B7 B8 B12 B11 36.6(3)
B3 B8 B12 B11 -64.7(4)
C2 B7 B12 B10 -61.3(4)
B11 B7 B12 B10 37.3(3)
B6 B7 B12 B10 -0.5(4)
B8 B7 B12 B10 -101.4(3)
C2 B7 B12 B9 2.6(4)
B11 B7 B12 B9 101.2(3)
B6 B7 B12 B9 63.4(4)
B8 B7 B12 B9 -37.5(3)
C2 B7 B12 B8 40.1(3)
B11 B7 B12 B8 138.7(3)
B6 B7 B12 B8 100.9(3)
C2 B7 B12 B11 -98.6(3)
B6 B7 B12 B11 -37.8(3)
B8 B7 B12 B11 -138.7(3)
B6 B11 B12 B10 -100.1(3)
B7 B11 B12 B10 -138.6(3)
B5 B11 B12 B10 -36.7(3)
B6 B11 B12 B9 -62.1(4)
B7 B11 B12 B9 -100.5(3)
B5 B11 B12 B9 1.3(4)
B10 B11 B12 B9 38.1(3)
B6 B11 B12 B8 1.4(4)
B7 B11 B12 B8 -37.1(3)
B5 B11 B12 B8 64.8(4)
B10 B11 B12 B8 101.5(3)
B6 B11 B12 B7 38.5(3)
B5 B11 B12 B7 101.9(3)
B10 B11 B12 B7 138.6(3)
